data_4021997
loop_
_publ_author_name
'Elizabeth R. Gillies'
'Christel Dolain'
'Jean-Michel L\'eger'
'Ivan Huc'

_publ_section_title
;
 Amphipathic Helices from Aromatic Amino Acid Oligomers
;
_journal_name_full 'Journal of Organic Chemistry'
_journal_page_first 7931
_journal_page_last 7939
_journal_paper_doi 10.1021/jo0603577
_journal_volume 71
_journal_year 2006
_chemical_formula_sum 'C111 H115 F9 N20 O23'
_chemical_formula_weight 2268.23
_chemical_name_systematic
; 
 ? 
;
_space_group_IT_number 2
_symmetry_cell_setting triclinic
_symmetry_space_group_name_Hall '-P 1'
_symmetry_space_group_name_H-M 'P -1'
_atom_sites_solution_hydrogens geom
_atom_sites_solution_primary direct
_atom_sites_solution_secondary difmap
_audit_creation_method SHELXL-97
_cell_angle_alpha 86.317(4)
_cell_angle_beta 89.074(4)
_cell_angle_gamma 83.529(3)
_cell_formula_units_Z 2
_cell_length_a 10.6083(4)
_cell_length_b 21.8311(5)
_cell_length_c 24.3418(11)
_cell_measurement_temperature 153(2)
_cell_volume 5589.6(4)
_computing_cell_refinement CrystalClear
_computing_data_collection CrystalClear
_computing_data_reduction CrystalClear
_computing_structure_refinement 'SHELXL-97 (Sheldrick, 1997)'
_computing_structure_solution 'SHELXS-97 (Sheldrick, 1990)'
_diffrn_ambient_temperature 153(2)
_diffrn_measured_fraction_theta_full 0.888
_diffrn_measured_fraction_theta_max 0.888
_diffrn_measurement_device_type 'Rigaku RAXIS Rapid'
_diffrn_measurement_method \w-scans
_diffrn_radiation_monochromator Confocal
_diffrn_radiation_source 'micro-focus rotating anode'
_diffrn_radiation_type CuK\a
_diffrn_radiation_wavelength 1.54178
_diffrn_reflns_av_R_equivalents 0.0298
_diffrn_reflns_av_sigmaI/netI 0.0236
_diffrn_reflns_limit_h_max 12
_diffrn_reflns_limit_h_min -13
_diffrn_reflns_limit_k_max 26
_diffrn_reflns_limit_k_min -26
_diffrn_reflns_limit_l_max 27
_diffrn_reflns_limit_l_min -30
_diffrn_reflns_number 57436
_diffrn_reflns_theta_full 72.75
_diffrn_reflns_theta_max 72.75
_diffrn_reflns_theta_min 6.38
_exptl_absorpt_coefficient_mu 0.894
_exptl_crystal_colour yellow
_exptl_crystal_density_diffrn 1.348
_exptl_crystal_density_method 'not measured'
_exptl_crystal_description prism
_exptl_crystal_F_000 2372
_exptl_crystal_size_max 0.25
_exptl_crystal_size_mid 0.20
_exptl_crystal_size_min 0.15
_refine_diff_density_max 0.858
_refine_diff_density_min -0.915
_refine_diff_density_rms 0.210
_refine_ls_extinction_coef 0.0007(5)
_refine_ls_extinction_expression Fc^*^=kFc[1+0.001xFc^2^\l^3^/sin(2\q)]^-1/4^
_refine_ls_extinction_method SHELXL
_refine_ls_goodness_of_fit_ref 1.063
_refine_ls_hydrogen_treatment mixed
_refine_ls_matrix_type full
_refine_ls_number_parameters 1508
_refine_ls_number_reflns 19772
_refine_ls_number_restraints 22
_refine_ls_restrained_S_all 1.084
_refine_ls_R_factor_all 0.1620
_refine_ls_R_factor_gt 0.1427
_refine_ls_shift/su_max 0.370
_refine_ls_shift/su_mean 0.076
_refine_ls_structure_factor_coef Fsqd
_refine_ls_weighting_details 'calc w=1/[\s^2^(Fo^2^)+(0.5500P)^2^+0.0000P] where P=(Fo^2^+2Fc^2^)/3'
_refine_ls_weighting_scheme calc
_refine_ls_wR_factor_gt 0.4684
_refine_ls_wR_factor_ref 0.5164
_reflns_number_gt 18169
_reflns_number_total 19772
_reflns_threshold_expression >2sigma(I)
_cod_data_source_file jo0603577si20060221_083116.cif
_cod_database_code 4021997

loop_
_symmetry_equiv_pos_as_xyz
'x, y, z'
'-x, -y, -z'

loop_
_atom_site_label
_atom_site_type_symbol
_atom_site_fract_x
_atom_site_fract_y
_atom_site_fract_z
_atom_site_U_iso_or_equiv
_atom_site_adp_type
_atom_site_occupancy
_atom_site_symmetry_multiplicity
_atom_site_calc_flag
_atom_site_refinement_flags
_atom_site_disorder_assembly
_atom_site_disorder_group
O1 O 0.8985(3) 0.64156(12) 0.04927(10) 0.0515(6) Uani 1 1 d . . .
O2 O 0.9451(3) 0.65205(12) 0.13338(11) 0.0547(7) Uani 1 1 d . . .
N3 N 0.9142(2) 0.62199(11) 0.09754(11) 0.0380(6) Uani 1 1 d . . .
C4 C 0.8969(3) 0.55628(14) 0.10994(13) 0.0390(7) Uani 1 1 d . . .
C5 C 0.9019(3) 0.52038(14) 0.06618(14) 0.0392(7) Uani 1 1 d . . .
H5 H 0.9116 0.5385 0.0300 0.047 Uiso 1 1 calc R . .
C6 C 0.8929(3) 0.45674(15) 0.07394(14) 0.0452(7) Uani 1 1 d . . .
H6 H 0.8951 0.4320 0.0431 0.054 Uiso 1 1 calc R . .
C7 C 0.8808(3) 0.43016(14) 0.12658(15) 0.0437(7) Uani 1 1 d . . .
H7 H 0.8778 0.3869 0.1320 0.052 Uiso 1 1 calc R . .
C8 C 0.8729(3) 0.46682(14) 0.17217(13) 0.0362(7) Uani 1 1 d . . .
C9 C 0.8807(3) 0.53173(13) 0.16565(12) 0.0343(6) Uani 1 1 d . . .
N10 N 0.8694(2) 0.56877(11) 0.20859(11) 0.0370(6) Uani 1 1 d . . .
C11 C 0.8566(3) 0.54094(13) 0.25821(13) 0.0366(7) Uani 1 1 d . . .
C12 C 0.8497(3) 0.47781(14) 0.27006(13) 0.0402(7) Uani 1 1 d . . .
H12 H 0.8429 0.4612 0.3069 0.048 Uiso 1 1 calc R . .
C13 C 0.8532(3) 0.44084(14) 0.22651(14) 0.0378(7) Uani 1 1 d . . .
O14 O 0.8421(2) 0.37965(10) 0.22975(10) 0.0465(6) Uani 1 1 d . . .
C15 C 0.8124(4) 0.35174(15) 0.28299(15) 0.0485(8) Uani 1 1 d . . .
H15A H 0.7347 0.3741 0.2983 0.058 Uiso 1 1 calc R . .
H15B H 0.8830 0.3535 0.3087 0.058 Uiso 1 1 calc R . .
C16 C 0.7922(4) 0.28479(15) 0.27547(16) 0.0507(8) Uani 1 1 d . . .
H16 H 0.7205 0.2842 0.2494 0.061 Uiso 1 1 calc R . .
C17 C 0.7556(7) 0.2556(2) 0.3307(2) 0.0864(17) Uani 1 1 d . . .
H17A H 0.7420 0.2125 0.3267 0.130 Uiso 1 1 calc R . .
H17B H 0.6773 0.2783 0.3442 0.130 Uiso 1 1 calc R . .
H17C H 0.8238 0.2572 0.3571 0.130 Uiso 1 1 calc R . .
C18 C 0.9078(6) 0.2493(2) 0.2525(2) 0.0746(13) Uani 1 1 d . . .
H18A H 0.8915 0.2066 0.2485 0.112 Uiso 1 1 calc R . .
H18B H 0.9791 0.2499 0.2775 0.112 Uiso 1 1 calc R . .
H18C H 0.9287 0.2684 0.2164 0.112 Uiso 1 1 calc R . .
C19 C 0.8480(3) 0.58215(13) 0.30602(13) 0.0376(7) Uani 1 1 d . . .
O20 O 0.8545(3) 0.55979(12) 0.35394(10) 0.0575(7) Uani 1 1 d . . .
N21 N 0.8370(3) 0.64349(12) 0.29103(11) 0.0396(6) Uani 1 1 d . . .
H21 H 0.8343 0.6536 0.2555 0.048 Uiso 1 1 calc R . .
C22 C 0.8296(3) 0.69208(14) 0.32555(12) 0.0371(7) Uani 1 1 d . . .
C23 C 0.8472(4) 0.68508(17) 0.38218(14) 0.0498(8) Uani 1 1 d . . .
H23 H 0.8618 0.6449 0.3998 0.060 Uiso 1 1 calc R . .
C24 C 0.8433(4) 0.73778(19) 0.41380(14) 0.0549(9) Uani 1 1 d . . .
H24 H 0.8526 0.7321 0.4526 0.066 Uiso 1 1 calc R . .
C25 C 0.8268(3) 0.79548(18) 0.39018(15) 0.0496(8) Uani 1 1 d . . .
H25 H 0.8280 0.8299 0.4120 0.060 Uiso 1 1 calc R . .
C26 C 0.8078(3) 0.80481(14) 0.33291(13) 0.0379(7) Uani 1 1 d . . .
C27 C 0.8087(3) 0.75299(13) 0.29976(12) 0.0352(6) Uani 1 1 d . . .
N28 N 0.7869(2) 0.75946(11) 0.24450(10) 0.0341(6) Uani 1 1 d . . .
C29 C 0.7713(3) 0.81612(12) 0.22148(12) 0.0324(6) Uani 1 1 d . . .
C30 C 0.7759(3) 0.87040(14) 0.25020(13) 0.0401(7) Uani 1 1 d . . .
H30 H 0.7680 0.9099 0.2310 0.048 Uiso 1 1 calc R . .
C31 C 0.7918(3) 0.86497(14) 0.30538(13) 0.0405(7) Uani 1 1 d . . .
O32 O 0.7903(2) 0.91262(11) 0.33839(10) 0.0469(6) Uani 1 1 d . . .
C33 C 0.7799(4) 0.97432(16) 0.31212(17) 0.0532(9) Uani 1 1 d . . .
H33A H 0.6978 0.9835 0.2928 0.064 Uiso 1 1 calc R . .
H33B H 0.8491 0.9778 0.2847 0.064 Uiso 1 1 calc R . .
C34 C 0.7886(4) 1.01907(19) 0.3559(2) 0.0632(11) Uani 1 1 d . . .
H34A H 0.7159 1.0166 0.3816 0.076 Uiso 1 1 calc R . .
H34B H 0.7817 1.0615 0.3384 0.076 Uiso 1 1 calc R . .
C35 C 0.9082(4) 1.0077(2) 0.38768(16) 0.0577(9) Uani 1 1 d . . .
H35A H 0.9098 0.9676 0.4093 0.069 Uiso 1 1 calc R . .
H35B H 0.9811 1.0047 0.3617 0.069 Uiso 1 1 calc R . .
N36 N 0.9220(4) 1.05591(18) 0.42468(14) 0.0640(10) Uani 1 1 d D A .
H36 H 0.8574 1.0681 0.4460 0.077 Uiso 1 1 calc R . .
C37 C 1.0229(5) 1.0811(3) 0.42765(17) 0.0721(14) Uani 1 1 d D . .
O38 O 1.1285(5) 1.0540(4) 0.4117(3) 0.088(2) Uani 0.60 1 d PD A 1
O38' O 1.073(2) 1.1023(9) 0.3813(6) 0.157(9) Uani 0.40 1 d PD A 2
C39 C 1.0249(7) 1.1333(3) 0.4660(2) 0.0881(17) Uani 1 1 d D A .
F40 F 0.9169(8) 1.1714(3) 0.4697(3) 0.165(3) Uani 1 1 d . . .
F41 F 1.0889(10) 1.1763(4) 0.4421(4) 0.222(5) Uani 1 1 d . . .
F42 F 1.0125(14) 1.1176(3) 0.5137(2) 0.275(7) Uani 1 1 d . A .
C43 C 0.7467(3) 0.82646(12) 0.16121(12) 0.0337(6) Uani 1 1 d . . .
O44 O 0.7603(2) 0.87618(9) 0.13706(9) 0.0428(6) Uani 1 1 d . . .
N45 N 0.7073(2) 0.77750(10) 0.13605(10) 0.0314(5) Uani 1 1 d . . .
H45 H 0.7025 0.7435 0.1570 0.038 Uiso 1 1 calc R . .
C46 C 0.6743(2) 0.77558(12) 0.08122(12) 0.0299(6) Uani 1 1 d . . .
C47 C 0.6744(3) 0.82499(13) 0.04251(12) 0.0338(6) Uani 1 1 d . . .
H47 H 0.6952 0.8637 0.0532 0.041 Uiso 1 1 calc R . .
C48 C 0.6436(3) 0.81797(13) -0.01297(12) 0.0373(7) Uani 1 1 d . . .
H48 H 0.6448 0.8521 -0.0391 0.045 Uiso 1 1 calc R . .
C49 C 0.6122(3) 0.76326(14) -0.02972(13) 0.0380(7) Uani 1 1 d . . .
H49 H 0.5932 0.7591 -0.0672 0.046 Uiso 1 1 calc R . .
C50 C 0.6083(3) 0.71293(13) 0.00945(12) 0.0355(7) Uani 1 1 d . . .
C51 C 0.6368(3) 0.71887(12) 0.06493(12) 0.0311(6) Uani 1 1 d . . .
N52 N 0.6246(2) 0.67302(10) 0.10552(10) 0.0290(5) Uani 1 1 d . . .
C53 C 0.5887(3) 0.62089(12) 0.08990(12) 0.0320(6) Uani 1 1 d . . .
C54 C 0.5664(3) 0.60774(13) 0.03488(12) 0.0355(6) Uani 1 1 d . . .
H54 H 0.5480 0.5680 0.0259 0.043 Uiso 1 1 calc R . .
C55 C 0.5726(3) 0.65503(13) -0.00496(12) 0.0356(6) Uani 1 1 d . . .
O56 O 0.5464(2) 0.65193(11) -0.05866(9) 0.0442(6) Uani 1 1 d . . .
C57 C 0.4672(3) 0.60703(14) -0.07540(12) 0.0386(7) Uani 1 1 d . . .
H57A H 0.4017 0.6001 -0.0470 0.046 Uiso 1 1 calc R . .
H57B H 0.5189 0.5672 -0.0808 0.046 Uiso 1 1 calc R . .
C58 C 0.4070(3) 0.63256(15) -0.12793(13) 0.0415(7) Uani 1 1 d . . .
H58 H 0.3528 0.6013 -0.1399 0.050 Uiso 1 1 calc R . .
C59 C 0.5019(4) 0.64257(18) -0.17405(13) 0.0493(8) Uani 1 1 d . . .
H59A H 0.4566 0.6595 -0.2074 0.074 Uiso 1 1 calc R . .
H59B H 0.5508 0.6031 -0.1814 0.074 Uiso 1 1 calc R . .
H59C H 0.5596 0.6716 -0.1632 0.074 Uiso 1 1 calc R . .
C60 C 0.3173(4) 0.69208(17) -0.11812(15) 0.0488(8) Uani 1 1 d . . .
H60A H 0.2781 0.7085 -0.1530 0.073 Uiso 1 1 calc R . .
H60B H 0.3661 0.7229 -0.1037 0.073 Uiso 1 1 calc R . .
H60C H 0.2510 0.6824 -0.0915 0.073 Uiso 1 1 calc R . .
C61 C 0.5682(3) 0.57236(12) 0.13519(12) 0.0330(6) Uani 1 1 d . . .
O62 O 0.5674(2) 0.51739(9) 0.12558(10) 0.0461(6) Uani 1 1 d . . .
N63 N 0.5480(3) 0.59602(11) 0.18398(11) 0.0378(6) Uani 1 1 d . . .
H63 H 0.5455 0.6365 0.1835 0.045 Uiso 1 1 calc R . .
C64 C 0.5300(3) 0.56691(13) 0.23594(13) 0.0358(7) Uani 1 1 d . . .
C65 C 0.5316(3) 0.50388(15) 0.24705(15) 0.0425(7) Uani 1 1 d . . .
H65 H 0.5404 0.4768 0.2179 0.051 Uiso 1 1 calc R . .
C66 C 0.5203(4) 0.48028(17) 0.30160(16) 0.0507(8) Uani 1 1 d . . .
H66 H 0.5164 0.4372 0.3086 0.061 Uiso 1 1 calc R . .
C67 C 0.5148(4) 0.51702(17) 0.34471(15) 0.0519(9) Uani 1 1 d . . .
H67 H 0.5162 0.4992 0.3814 0.062 Uiso 1 1 calc R . .
C68 C 0.5069(3) 0.58316(17) 0.33460(14) 0.0456(8) Uani 1 1 d . . .
C69 C 0.5152(3) 0.60737(15) 0.27949(12) 0.0381(7) Uani 1 1 d . . .
N70 N 0.5052(2) 0.66966(12) 0.26610(10) 0.0354(6) Uani 1 1 d . . .
C71 C 0.4901(3) 0.70740(16) 0.30566(13) 0.0420(7) Uani 1 1 d . . .
C72 C 0.4898(4) 0.68774(17) 0.36236(13) 0.0487(8) Uani 1 1 d . . .
H72 H 0.4837 0.7168 0.3900 0.058 Uiso 1 1 calc R . .
C73 C 0.4988(4) 0.62541(19) 0.37594(13) 0.0523(9) Uani 1 1 d . . .
O74 O 0.4957(4) 0.59947(16) 0.42828(11) 0.0744(10) Uani 1 1 d . . .
C75 C 0.4927(8) 0.6401(3) 0.4725(2) 0.0883(17) Uani 1 1 d . . .
H75A H 0.4080 0.6640 0.4748 0.106 Uiso 1 1 calc R . .
H75B H 0.5564 0.6697 0.4656 0.106 Uiso 1 1 calc R . .
C76 C 0.5207(8) 0.6033(3) 0.5247(2) 0.0930(18) Uani 1 1 d . . .
H76 H 0.4556 0.5736 0.5284 0.112 Uiso 1 1 calc R . .
C77 C 0.6445(8) 0.5652(5) 0.5281(3) 0.113(2) Uani 1 1 d . . .
H77A H 0.6527 0.5429 0.5643 0.170 Uiso 1 1 calc R . .
H77B H 0.7127 0.5919 0.5229 0.170 Uiso 1 1 calc R . .
H77C H 0.6504 0.5356 0.4994 0.170 Uiso 1 1 calc R . .
C78 C 0.4949(9) 0.6451(4) 0.5717(2) 0.106(2) Uani 1 1 d . . .
H78A H 0.4104 0.6681 0.5675 0.160 Uiso 1 1 calc R . .
H78B H 0.5589 0.6742 0.5714 0.160 Uiso 1 1 calc R . .
H78C H 0.4986 0.6202 0.6067 0.160 Uiso 1 1 calc R . .
C79 C 0.4762(3) 0.77540(15) 0.28861(13) 0.0405(7) Uani 1 1 d . . .
O80 O 0.4904(3) 0.81562(12) 0.32031(10) 0.0510(6) Uani 1 1 d . . .
N81 N 0.4400(2) 0.78585(12) 0.23544(11) 0.0384(6) Uani 1 1 d . . .
H81 H 0.4203 0.7530 0.2199 0.046 Uiso 1 1 calc R . .
C82 C 0.4288(3) 0.83883(14) 0.20172(13) 0.0370(7) Uani 1 1 d . . .
C83 C 0.4512(3) 0.89711(15) 0.21663(14) 0.0425(7) Uani 1 1 d . . .
H83 H 0.4719 0.9032 0.2536 0.051 Uiso 1 1 calc R . .
C84 C 0.4429(3) 0.94696(15) 0.17676(15) 0.0450(8) Uani 1 1 d . . .
H84 H 0.4575 0.9866 0.1875 0.054 Uiso 1 1 calc R . .
C85 C 0.4144(3) 0.94015(14) 0.12237(14) 0.0422(7) Uani 1 1 d . . .
H85 H 0.4109 0.9744 0.0961 0.051 Uiso 1 1 calc R . .
C86 C 0.3906(3) 0.88179(13) 0.10668(13) 0.0357(7) Uani 1 1 d . . .
C87 C 0.3936(3) 0.83136(12) 0.14576(12) 0.0325(6) Uani 1 1 d . . .
N88 N 0.3634(2) 0.77382(11) 0.13408(10) 0.0334(6) Uani 1 1 d . . .
C89 C 0.3316(3) 0.76687(12) 0.08274(12) 0.0329(6) Uani 1 1 d . . .
C90 C 0.3304(3) 0.81250(13) 0.03952(12) 0.0359(6) Uani 1 1 d . . .
H90 H 0.3097 0.8040 0.0032 0.043 Uiso 1 1 calc R . .
C91 C 0.3603(3) 0.87000(14) 0.05128(13) 0.0370(7) Uani 1 1 d . . .
O92 O 0.3655(2) 0.91800(10) 0.01380(9) 0.0400(5) Uani 1 1 d . . .
C93 C 0.3064(3) 0.91227(13) -0.03826(13) 0.0410(7) Uani 1 1 d . . .
H93A H 0.2186 0.9018 -0.0322 0.049 Uiso 1 1 calc R . .
H93B H 0.3545 0.8790 -0.0583 0.049 Uiso 1 1 calc R . .
C94 C 0.3053(3) 0.97379(15) -0.07154(14) 0.0451(7) Uani 1 1 d . . .
H94A H 0.3912 0.9778 -0.0869 0.054 Uiso 1 1 calc R . .
H94B H 0.2831 1.0079 -0.0470 0.054 Uiso 1 1 calc R . .
C95 C 0.2104(4) 0.97905(13) -0.11833(14) 0.0448(8) Uani 1 1 d . . .
H95A H 0.2193 1.0170 -0.1419 0.054 Uiso 1 1 calc R . .
H95B H 0.2285 0.9432 -0.1413 0.054 Uiso 1 1 calc R . .
N96 N 0.0811(3) 0.98101(12) -0.09694(11) 0.0440(7) Uani 1 1 d . . .
H96 H 0.0433 1.0161 -0.0859 0.053 Uiso 1 1 calc R . .
C97 C 0.0186(3) 0.93185(14) -0.09353(14) 0.0450(7) Uani 1 1 d . . .
O98 O 0.0555(3) 0.88103(12) -0.10804(14) 0.0646(8) Uani 1 1 d . . .
C99 C -0.1143(4) 0.94142(17) -0.06553(17) 0.0537(9) Uani 1 1 d . . .
F100 F -0.1196(3) 0.90133(13) -0.02318(12) 0.0744(8) Uani 1 1 d . . .
F101 F -0.1449(3) 0.99701(13) -0.04929(16) 0.0914(11) Uani 1 1 d . . .
F102 F -0.2037(3) 0.92863(19) -0.09907(14) 0.0893(10) Uani 1 1 d . . .
C103 C 0.2927(3) 0.70451(13) 0.07056(12) 0.0340(6) Uani 1 1 d . . .
O104 O 0.2808(2) 0.69032(10) 0.02319(8) 0.0406(5) Uani 1 1 d . . .
N105 N 0.2706(2) 0.66928(11) 0.11699(10) 0.0342(6) Uani 1 1 d . . .
H105 H 0.2724 0.6877 0.1481 0.041 Uiso 1 1 calc R . .
C106 C 0.2455(3) 0.60777(13) 0.12189(12) 0.0359(7) Uani 1 1 d . . .
C107 C 0.2493(3) 0.56855(13) 0.07979(13) 0.0375(7) Uani 1 1 d . . .
H107 H 0.2626 0.5838 0.0430 0.045 Uiso 1 1 calc R . .
C108 C 0.2330(3) 0.50481(14) 0.09136(14) 0.0397(7) Uani 1 1 d . . .
H108 H 0.2348 0.4781 0.0620 0.048 Uiso 1 1 calc R . .
C109 C 0.2150(3) 0.48170(14) 0.14437(14) 0.0399(7) Uani 1 1 d . . .
H109 H 0.2058 0.4391 0.1514 0.048 Uiso 1 1 calc R . .
C110 C 0.2101(3) 0.52117(12) 0.18871(12) 0.0331(6) Uani 1 1 d . . .
C111 C 0.2197(3) 0.58548(12) 0.17730(12) 0.0311(6) Uani 1 1 d . . .
N112 N 0.2102(2) 0.62677(11) 0.21632(10) 0.0333(6) Uani 1 1 d . . .
C113 C 0.1883(3) 0.60618(13) 0.26767(12) 0.0358(6) Uani 1 1 d . . .
C114 C 0.1810(3) 0.54332(14) 0.28447(13) 0.0383(7) Uani 1 1 d . . .
H114 H 0.1699 0.5308 0.3222 0.046 Uiso 1 1 calc R . .
C115 C 0.1904(3) 0.50110(13) 0.24508(13) 0.0349(6) Uani 1 1 d . . .
O116 O 0.1865(2) 0.43986(10) 0.25410(9) 0.0431(6) Uani 1 1 d . . .
C117 C 0.1713(3) 0.41606(14) 0.31025(14) 0.0434(7) Uani 1 1 d . . .
H11A H 0.0905 0.4351 0.3259 0.052 Uiso 1 1 calc R . .
H11B H 0.2418 0.4261 0.3330 0.052 Uiso 1 1 calc R . .
C118 C 0.1709(4) 0.34682(15) 0.31058(14) 0.0467(8) Uani 1 1 d . . .
H118 H 0.1056 0.3377 0.2840 0.056 Uiso 1 1 calc R . .
C119 C 0.1339(5) 0.32256(19) 0.36800(17) 0.0620(10) Uani 1 1 d . . .
H11C H 0.1323 0.2777 0.3685 0.093 Uiso 1 1 calc R . .
H11D H 0.0496 0.3423 0.3777 0.093 Uiso 1 1 calc R . .
H11E H 0.1960 0.3321 0.3947 0.093 Uiso 1 1 calc R . .
C120 C 0.3020(5) 0.31560(18) 0.29214(19) 0.0642(11) Uani 1 1 d . . .
H12A H 0.2997 0.2708 0.2924 0.096 Uiso 1 1 calc R . .
H12B H 0.3673 0.3245 0.3176 0.096 Uiso 1 1 calc R . .
H12C H 0.3219 0.3317 0.2549 0.096 Uiso 1 1 calc R . .
C121 C 0.1753(3) 0.65320(14) 0.30982(12) 0.0375(7) Uani 1 1 d . . .
O122 O 0.1836(3) 0.63849(10) 0.35974(10) 0.0488(6) Uani 1 1 d . . .
N123 N 0.1560(2) 0.71183(11) 0.28738(11) 0.0373(6) Uani 1 1 d . . .
H123 H 0.1437 0.7149 0.2516 0.045 Uiso 1 1 calc R . .
C124 C 0.1526(3) 0.76813(13) 0.31173(13) 0.0380(7) Uani 1 1 d . . .
C125 C 0.1759(3) 0.77413(14) 0.36687(13) 0.0416(7) Uani 1 1 d . . .
H125 H 0.1900 0.7385 0.3914 0.050 Uiso 1 1 calc R . .
C126 C 0.1786(4) 0.83317(16) 0.38637(14) 0.0480(8) Uani 1 1 d . . .
H126 H 0.1908 0.8367 0.4246 0.058 Uiso 1 1 calc R . .
C127 C 0.1644(4) 0.88560(16) 0.35240(15) 0.0480(8) Uani 1 1 d . . .
H127 H 0.1728 0.9247 0.3662 0.058 Uiso 1 1 calc R . .
C128 C 0.1362(3) 0.88061(14) 0.29500(14) 0.0424(7) Uani 1 1 d . . .
C129 C 0.1342(3) 0.82136(14) 0.27605(13) 0.0369(7) Uani 1 1 d . . .
N130 N 0.1078(2) 0.81198(12) 0.22196(11) 0.0379(6) Uani 1 1 d . . .
C131 C 0.0906(3) 0.86142(12) 0.18836(12) 0.0328(6) Uani 1 1 d . . .
C132 C 0.0969(3) 0.92237(14) 0.20186(15) 0.0437(7) Uani 1 1 d . . .
H132 H 0.0841 0.9559 0.1750 0.052 Uiso 1 1 calc R . .
C133 C 0.1230(3) 0.93169(14) 0.25658(15) 0.0430(7) Uani 1 1 d . . .
C134 C 0.0580(3) 0.85356(12) 0.12882(13) 0.0351(6) Uani 1 1 d . . .
O135 O 0.0474(2) 0.89530(10) 0.09415(9) 0.0421(6) Uani 1 1 d . . .
O136 O 0.0455(2) 0.79506(9) 0.12007(9) 0.0402(5) Uani 1 1 d . . .
C137 C 0.0089(3) 0.78542(14) 0.06460(13) 0.0400(7) Uani 1 1 d . . .
H13A H 0.0010 0.7415 0.0613 0.060 Uiso 1 1 calc R . .
H13B H 0.0736 0.7985 0.0386 0.060 Uiso 1 1 calc R . .
H13C H -0.0727 0.8097 0.0563 0.060 Uiso 1 1 calc R . .
O138 O 0.1292(3) 0.98843(11) 0.27625(12) 0.0554(7) Uani 1 1 d . . .
C139 C 0.1143(5) 1.04106(17) 0.2376(2) 0.0611(10) Uani 1 1 d . . .
H13D H 0.0337 1.0421 0.2175 0.073 Uiso 1 1 calc R . .
H13E H 0.1851 1.0388 0.2105 0.073 Uiso 1 1 calc R . .
C140 C 0.1139(5) 1.0984(2) 0.2692(2) 0.0700(12) Uani 1 1 d . . .
H14A H 0.0483 1.0974 0.2986 0.084 Uiso 1 1 calc R . .
H14B H 0.0892 1.1350 0.2439 0.084 Uiso 1 1 calc R . .
C141 C 0.2390(4) 1.1064(2) 0.2953(2) 0.0654(11) Uani 1 1 d . . .
H14C H 0.2249 1.1379 0.3229 0.079 Uiso 1 1 calc R . .
H14D H 0.2735 1.0669 0.3146 0.079 Uiso 1 1 calc R . .
N142 N 0.3332(4) 1.12586(15) 0.25303(17) 0.0639(9) Uani 1 1 d . . .
H142 H 0.3064 1.1523 0.2257 0.077 Uiso 1 1 calc R . .
C143 C 0.4572(5) 1.1046(2) 0.2551(2) 0.0696(12) Uani 1 1 d . . .
O144 O 0.5033(5) 1.0635(2) 0.2850(3) 0.1160(18) Uani 1 1 d . . .
C145 C 0.5382(6) 1.1360(3) 0.2123(3) 0.0857(16) Uani 1 1 d . . .
F146 F 0.5213(6) 1.1964(2) 0.2124(4) 0.182(3) Uani 1 1 d . . .
F147 F 0.5154(7) 1.1200(4) 0.1623(2) 0.171(3) Uani 1 1 d . . .
F148 F 0.6633(5) 1.1193(4) 0.2221(3) 0.158(2) Uani 1 1 d . . .
O149 O 0.8230(7) 0.4062(2) 0.39894(17) 0.122(2) Uani 1 1 d . . .
C150 C 0.8347(6) 0.4359(3) 0.4362(2) 0.0815(15) Uani 1 1 d . . .
H150 H 0.8205 0.4795 0.4303 0.098 Uiso 1 1 calc R . .
N151 N 0.8674(5) 0.4120(2) 0.48741(18) 0.0879(14) Uani 1 1 d . . .
C152 C 0.8854(9) 0.3447(4) 0.4980(3) 0.124(3) Uani 1 1 d . . .
H15C H 0.9108 0.3346 0.5363 0.186 Uiso 1 1 calc R . .
H15D H 0.9516 0.3268 0.4733 0.186 Uiso 1 1 calc R . .
H15E H 0.8057 0.3277 0.4914 0.186 Uiso 1 1 calc R . .
C153 C 0.8992(19) 0.4481(6) 0.5325(4) 0.195(7) Uani 1 1 d . . .
H15F H 0.9202 0.4205 0.5652 0.292 Uiso 1 1 calc R . .
H15G H 0.8265 0.4780 0.5408 0.292 Uiso 1 1 calc R . .
H15H H 0.9723 0.4701 0.5219 0.292 Uiso 1 1 calc R . .
O154 O 0.2225(5) 0.22311(18) 0.18436(16) 0.0870(11) Uani 1 1 d . . .
C155 C 0.1507(6) 0.2219(2) 0.14431(19) 0.0699(13) Uani 1 1 d . . .
H155 H 0.1186 0.1839 0.1386 0.084 Uiso 1 1 calc R . .
N156 N 0.1165(3) 0.26840(13) 0.10997(14) 0.0493(7) Uani 1 1 d . . .
C157 C 0.0394(4) 0.26338(18) 0.06309(17) 0.0564(9) Uani 1 1 d . . .
H15I H 0.0238 0.3038 0.0429 0.085 Uiso 1 1 calc R . .
H15J H -0.0417 0.2494 0.0753 0.085 Uiso 1 1 calc R . .
H15K H 0.0833 0.2335 0.0389 0.085 Uiso 1 1 calc R . .
C158 C 0.1616(4) 0.32773(19) 0.1177(2) 0.0648(11) Uani 1 1 d . . .
H15L H 0.1268 0.3581 0.0890 0.097 Uiso 1 1 calc R . .
H15M H 0.2545 0.3234 0.1156 0.097 Uiso 1 1 calc R . .
H15N H 0.1339 0.3416 0.1539 0.097 Uiso 1 1 calc R . .
O159 O 0.6915(7) 0.0954(4) 0.4811(3) 0.097(2) Uani 0.63 1 d PD B 1
C160 C 0.6730(14) 0.0630(7) 0.5251(6) 0.129(8) Uani 0.63 1 d PD B 1
H160 H 0.7305 0.0278 0.5356 0.154 Uiso 0.63 1 calc PR B 1
N161 N 0.5739(7) 0.0788(4) 0.5556(3) 0.0809(19) Uani 0.63 1 d PD B 1
C162 C 0.550(2) 0.0510(14) 0.6101(6) 0.216(17) Uani 0.63 1 d PD B 1
H16A H 0.4686 0.0697 0.6242 0.324 Uiso 0.63 1 calc PR B 1
H16B H 0.6181 0.0581 0.6350 0.324 Uiso 0.63 1 calc PR B 1
H16C H 0.5475 0.0065 0.6080 0.324 Uiso 0.63 1 calc PR B 1
C163 C 0.4867(5) 0.1321(3) 0.5470(2) 0.153(7) Uani 0.63 1 d PD B 1
H16D H 0.4203 0.1322 0.5754 0.230 Uiso 0.63 1 calc PR B 1
H16E H 0.4482 0.1322 0.5106 0.230 Uiso 0.63 1 calc PR B 1
H16F H 0.5310 0.1690 0.5489 0.230 Uiso 0.63 1 calc PR B 1
O59' O 0.7402(5) 0.0213(3) 0.5037(2) 0.151(9) Uani 0.37 1 d PRD B 2
C60' C 0.6766(5) 0.0590(3) 0.5315(2) 0.090(9) Uani 0.37 1 d PRD B 2
H60' H 0.6694 0.1027 0.5255 0.108 Uiso 0.37 1 calc PR B 2
N61' N 0.6091(5) 0.0213(3) 0.5791(2) 0.067(3) Uani 0.37 1 d PRD B 2
C62' C 0.5553(5) 0.0496(3) 0.6164(2) 0.067(5) Uani 0.36 1 d PRD B 2
H62A H 0.5704 0.0931 0.6120 0.100 Uiso 0.36 1 calc PR B 2
H62B H 0.5886 0.0317 0.6520 0.100 Uiso 0.36 1 calc PR B 2
H62C H 0.4640 0.0465 0.6152 0.100 Uiso 0.36 1 calc PR B 2
C63' C 0.5953(5) -0.0467(3) 0.5799(2) 0.089(5) Uani 0.37 1 d PRD B 2
H63A H 0.6416 -0.0646 0.5486 0.133 Uiso 0.37 1 calc PR B 2
H63B H 0.5053 -0.0525 0.5775 0.133 Uiso 0.37 1 calc PR B 2
H63C H 0.6300 -0.0673 0.6143 0.133 Uiso 0.37 1 calc PR B 2

loop_
_atom_site_aniso_label
_atom_site_aniso_U_11
_atom_site_aniso_U_22
_atom_site_aniso_U_33
_atom_site_aniso_U_23
_atom_site_aniso_U_13
_atom_site_aniso_U_12
O1 0.0657(15) 0.0458(13) 0.0420(13) 0.0130(10) 0.0004(11) -0.0102(11)
O2 0.0781(17) 0.0443(13) 0.0457(13) 0.0029(10) 0.0005(12) -0.0277(12)
N3 0.0423(13) 0.0313(12) 0.0396(14) 0.0073(10) 0.0053(11) -0.0074(9)
C4 0.0462(15) 0.0334(15) 0.0376(16) 0.0080(12) 0.0053(13) -0.0114(11)
C5 0.0368(14) 0.0396(16) 0.0408(16) 0.0039(12) 0.0008(12) -0.0060(11)
C6 0.0585(18) 0.0398(16) 0.0392(16) -0.0030(12) 0.0074(14) -0.0140(13)
C7 0.0527(17) 0.0313(14) 0.0494(18) -0.0016(12) 0.0054(14) -0.0155(12)
C8 0.0336(13) 0.0364(15) 0.0390(16) 0.0022(11) 0.0021(12) -0.0089(10)
C9 0.0386(14) 0.0318(14) 0.0328(15) 0.0020(11) 0.0011(12) -0.0078(10)
N10 0.0450(13) 0.0338(12) 0.0326(13) 0.0059(9) 0.0024(11) -0.0112(10)
C11 0.0403(14) 0.0303(14) 0.0387(16) 0.0023(11) 0.0001(12) -0.0044(10)
C12 0.0479(16) 0.0347(15) 0.0373(15) 0.0070(11) 0.0040(13) -0.0068(11)
C13 0.0368(14) 0.0313(14) 0.0443(17) 0.0072(11) -0.0053(12) -0.0041(10)
O14 0.0666(14) 0.0303(11) 0.0431(12) 0.0067(9) 0.0018(11) -0.0126(10)
C15 0.065(2) 0.0351(16) 0.0437(17) 0.0094(12) 0.0107(15) -0.0079(14)
C16 0.067(2) 0.0366(16) 0.0500(19) 0.0077(13) 0.0013(16) -0.0170(14)
C17 0.134(5) 0.055(2) 0.071(3) 0.019(2) 0.016(3) -0.031(3)
C18 0.093(3) 0.0397(19) 0.092(3) -0.0033(19) 0.003(3) -0.0099(19)
C19 0.0402(14) 0.0318(14) 0.0391(16) 0.0047(11) -0.0068(12) 0.0006(11)
O20 0.095(2) 0.0422(13) 0.0344(12) 0.0077(9) 0.0037(13) -0.0113(12)
N21 0.0531(14) 0.0330(13) 0.0316(13) 0.0007(10) 0.0014(11) -0.0019(10)
C22 0.0470(15) 0.0346(14) 0.0308(14) -0.0055(11) 0.0052(12) -0.0078(11)
C23 0.067(2) 0.0501(19) 0.0288(15) 0.0006(13) -0.0020(15) 0.0055(15)
C24 0.072(2) 0.064(2) 0.0295(15) -0.0117(14) -0.0058(16) -0.0048(17)
C25 0.0481(17) 0.063(2) 0.0379(17) -0.0121(14) -0.0008(14) -0.0016(15)
C26 0.0423(14) 0.0395(16) 0.0342(15) -0.0119(12) 0.0040(12) -0.0088(11)
C27 0.0392(14) 0.0369(15) 0.0313(14) -0.0062(11) 0.0012(12) -0.0099(11)
N28 0.0414(12) 0.0322(12) 0.0297(12) -0.0013(9) 0.0063(10) -0.0101(9)
C29 0.0354(13) 0.0280(12) 0.0361(15) -0.0064(10) 0.0036(11) -0.0113(10)
C30 0.0473(16) 0.0377(15) 0.0385(16) -0.0095(12) 0.0054(13) -0.0152(12)
C31 0.0499(16) 0.0346(15) 0.0406(16) -0.0140(12) 0.0051(13) -0.0140(12)
O32 0.0616(14) 0.0389(12) 0.0430(13) -0.0172(10) 0.0018(11) -0.0096(10)
C33 0.067(2) 0.0382(17) 0.057(2) -0.0146(15) -0.0079(18) -0.0089(14)
C34 0.075(2) 0.049(2) 0.069(3) -0.0251(18) 0.013(2) -0.0147(17)
C35 0.068(2) 0.063(2) 0.0463(19) -0.0200(16) -0.0042(18) -0.0135(17)
N36 0.078(2) 0.071(2) 0.0510(18) -0.0276(16) 0.0219(17) -0.0300(18)
C37 0.088(3) 0.095(3) 0.042(2) -0.021(2) 0.021(2) -0.046(3)
O38 0.064(3) 0.136(6) 0.071(4) -0.033(4) 0.012(3) -0.033(3)
O38' 0.222(19) 0.176(16) 0.104(10) -0.046(10) 0.087(12) -0.148(16)
C39 0.109(4) 0.098(4) 0.070(3) -0.038(3) -0.008(3) -0.046(3)
F40 0.207(6) 0.154(5) 0.144(5) -0.087(4) -0.015(4) -0.014(4)
F41 0.287(10) 0.172(6) 0.245(9) -0.086(6) 0.081(7) -0.165(7)
F42 0.63(2) 0.110(4) 0.079(3) -0.045(3) -0.084(6) 0.031(7)
C43 0.0444(14) 0.0228(12) 0.0365(14) -0.0080(10) 0.0036(12) -0.0127(10)
O44 0.0627(14) 0.0280(10) 0.0393(12) 0.0007(8) 0.0018(10) -0.0144(9)
N45 0.0418(12) 0.0263(11) 0.0282(11) -0.0007(8) -0.0008(10) -0.0133(9)
C46 0.0341(12) 0.0248(12) 0.0315(13) -0.0006(10) 0.0003(11) -0.0073(9)
C47 0.0421(14) 0.0318(13) 0.0294(13) 0.0005(10) 0.0014(11) -0.0146(10)
C48 0.0444(15) 0.0343(14) 0.0345(15) 0.0021(11) 0.0036(12) -0.0137(11)
C49 0.0455(15) 0.0382(15) 0.0326(14) -0.0035(11) 0.0039(12) -0.0148(12)
C50 0.0393(14) 0.0341(14) 0.0352(15) -0.0045(11) 0.0081(12) -0.0134(11)
C51 0.0348(13) 0.0287(13) 0.0311(14) -0.0039(10) 0.0062(11) -0.0088(10)
N52 0.0316(11) 0.0223(10) 0.0329(12) 0.0019(8) 0.0025(9) -0.0051(8)
C53 0.0380(13) 0.0278(13) 0.0314(14) -0.0023(10) -0.0007(11) -0.0091(10)
C54 0.0435(14) 0.0310(13) 0.0336(15) -0.0065(11) 0.0032(12) -0.0085(11)
C55 0.0464(15) 0.0338(14) 0.0292(14) -0.0064(10) 0.0015(12) -0.0134(11)
O56 0.0571(13) 0.0505(13) 0.0300(11) -0.0067(9) 0.0027(10) -0.0254(10)
C57 0.0502(16) 0.0359(14) 0.0329(14) -0.0086(11) -0.0020(13) -0.0153(12)
C58 0.0511(16) 0.0434(16) 0.0322(15) -0.0045(11) 0.0005(13) -0.0141(13)
C59 0.0584(19) 0.064(2) 0.0293(15) -0.0067(13) -0.0024(14) -0.0216(16)
C60 0.0546(18) 0.0523(19) 0.0393(16) -0.0040(13) -0.0015(15) -0.0045(14)
C61 0.0366(13) 0.0251(12) 0.0386(15) 0.0003(10) 0.0026(11) -0.0112(10)
O62 0.0662(14) 0.0239(10) 0.0503(13) -0.0050(9) 0.0050(11) -0.0134(9)
N63 0.0535(14) 0.0269(11) 0.0348(13) 0.0007(9) 0.0024(11) -0.0146(10)
C64 0.0337(13) 0.0339(14) 0.0391(16) 0.0100(11) 0.0007(12) -0.0077(10)
C65 0.0419(15) 0.0358(15) 0.0496(18) 0.0102(12) 0.0010(14) -0.0103(11)
C66 0.0583(19) 0.0437(17) 0.0495(19) 0.0189(14) -0.0050(16) -0.0149(14)
C67 0.064(2) 0.0489(19) 0.0411(18) 0.0198(14) -0.0055(16) -0.0088(15)
C68 0.0469(16) 0.0510(19) 0.0365(17) 0.0127(13) 0.0034(14) -0.0043(13)
C69 0.0398(14) 0.0432(16) 0.0317(15) 0.0101(12) -0.0036(12) -0.0128(12)
N70 0.0322(11) 0.0404(13) 0.0345(13) 0.0009(10) 0.0015(10) -0.0096(9)
C71 0.0467(16) 0.0489(18) 0.0307(15) 0.0069(12) -0.0060(13) -0.0108(13)
C72 0.070(2) 0.0526(19) 0.0243(15) 0.0014(12) 0.0030(14) -0.0118(15)
C73 0.073(2) 0.063(2) 0.0224(15) 0.0151(13) -0.0054(15) -0.0200(17)
O74 0.120(3) 0.0728(19) 0.0284(13) 0.0143(12) 0.0027(15) -0.0097(18)
C75 0.136(5) 0.085(3) 0.044(2) -0.004(2) -0.005(3) -0.012(3)
C76 0.135(5) 0.090(4) 0.058(3) 0.000(3) 0.012(3) -0.038(4)
C77 0.121(6) 0.144(7) 0.078(4) 0.004(4) -0.009(4) -0.036(5)
C78 0.147(6) 0.129(6) 0.043(2) -0.007(3) 0.003(3) -0.013(5)
C79 0.0446(15) 0.0460(16) 0.0332(14) -0.0063(12) 0.0082(12) -0.0145(12)
O80 0.0663(15) 0.0540(14) 0.0359(12) -0.0109(10) 0.0040(11) -0.0168(11)
N81 0.0439(13) 0.0378(13) 0.0345(13) -0.0042(10) 0.0049(11) -0.0081(10)
C82 0.0424(15) 0.0378(15) 0.0330(14) -0.0043(11) 0.0049(12) -0.0131(11)
C83 0.0494(16) 0.0373(15) 0.0428(17) -0.0081(12) 0.0035(14) -0.0109(12)
C84 0.0467(16) 0.0354(15) 0.0549(19) -0.0008(13) 0.0033(15) -0.0152(12)
C85 0.0475(16) 0.0326(14) 0.0481(17) 0.0032(12) 0.0041(14) -0.0150(12)
C86 0.0348(13) 0.0334(14) 0.0393(16) -0.0004(11) 0.0013(12) -0.0073(10)
C87 0.0336(13) 0.0292(13) 0.0358(15) -0.0040(10) 0.0057(11) -0.0080(10)
N88 0.0361(11) 0.0303(12) 0.0350(13) -0.0009(9) 0.0049(10) -0.0106(9)
C89 0.0371(13) 0.0255(13) 0.0362(14) 0.0020(10) 0.0081(11) -0.0080(10)
C90 0.0416(14) 0.0344(14) 0.0324(14) 0.0043(11) 0.0094(12) -0.0115(11)
C91 0.0399(14) 0.0360(14) 0.0360(15) 0.0070(11) 0.0039(12) -0.0144(11)
O92 0.0438(11) 0.0358(11) 0.0413(12) 0.0119(9) -0.0004(9) -0.0167(8)
C93 0.0510(16) 0.0315(14) 0.0402(16) 0.0085(11) 0.0024(14) -0.0103(12)
C94 0.0554(17) 0.0365(15) 0.0443(17) 0.0112(12) 0.0029(14) -0.0168(12)
C95 0.067(2) 0.0254(13) 0.0423(16) 0.0037(11) 0.0105(15) -0.0097(12)
N96 0.0611(16) 0.0301(12) 0.0412(14) 0.0034(10) 0.0057(12) -0.0112(11)
C97 0.0593(18) 0.0311(14) 0.0457(17) 0.0037(11) -0.0024(15) -0.0130(13)
O98 0.0720(17) 0.0402(14) 0.085(2) -0.0118(12) 0.0098(15) -0.0185(12)
C99 0.062(2) 0.0435(18) 0.055(2) 0.0130(15) -0.0005(18) -0.0104(15)
F100 0.0720(15) 0.0756(17) 0.0733(17) 0.0343(14) 0.0061(13) -0.0215(12)
F101 0.098(2) 0.0510(14) 0.124(3) -0.0062(15) 0.056(2) -0.0116(13)
F102 0.0624(16) 0.131(3) 0.0746(19) 0.0113(18) -0.0057(14) -0.0203(16)
C103 0.0416(14) 0.0298(13) 0.0314(14) 0.0035(10) 0.0043(11) -0.0114(10)
O104 0.0586(13) 0.0356(11) 0.0289(10) 0.0014(8) 0.0066(9) -0.0138(9)
N105 0.0470(13) 0.0279(12) 0.0283(12) 0.0054(9) 0.0036(10) -0.0118(9)
C106 0.0475(15) 0.0289(14) 0.0328(14) 0.0056(10) 0.0037(12) -0.0154(11)
C107 0.0469(15) 0.0308(14) 0.0357(15) 0.0048(11) 0.0010(12) -0.0128(11)
C108 0.0455(15) 0.0315(14) 0.0433(17) 0.0012(11) -0.0011(13) -0.0119(11)
C109 0.0465(15) 0.0334(14) 0.0416(16) 0.0019(11) -0.0031(13) -0.0140(11)
C110 0.0354(13) 0.0264(13) 0.0379(15) 0.0064(10) 0.0001(11) -0.0104(10)
C111 0.0342(13) 0.0292(13) 0.0307(14) 0.0060(10) -0.0009(11) -0.0119(10)
N112 0.0435(13) 0.0297(11) 0.0273(12) 0.0032(9) 0.0051(10) -0.0109(9)
C113 0.0425(14) 0.0309(14) 0.0338(15) 0.0080(11) 0.0020(12) -0.0095(11)
C114 0.0440(15) 0.0356(15) 0.0356(15) 0.0073(11) 0.0031(12) -0.0111(11)
C115 0.0372(13) 0.0270(13) 0.0405(16) 0.0080(11) -0.0037(12) -0.0086(10)
O116 0.0611(13) 0.0310(11) 0.0373(12) 0.0110(8) 0.0045(10) -0.0133(9)
C117 0.0559(17) 0.0340(15) 0.0399(16) 0.0121(12) 0.0001(14) -0.0111(12)
C118 0.065(2) 0.0350(16) 0.0401(17) 0.0109(12) -0.0024(15) -0.0140(13)
C119 0.087(3) 0.053(2) 0.0448(19) 0.0182(15) 0.0006(19) -0.0182(19)
C120 0.087(3) 0.0420(18) 0.062(2) 0.0050(15) 0.015(2) -0.0045(18)
C121 0.0477(15) 0.0353(14) 0.0309(14) 0.0027(11) 0.0056(12) -0.0136(11)
O122 0.0744(16) 0.0365(11) 0.0336(12) 0.0075(9) 0.0031(11) -0.0040(10)
N123 0.0473(13) 0.0320(12) 0.0318(12) 0.0018(9) 0.0062(11) -0.0044(10)
C124 0.0452(15) 0.0306(14) 0.0382(15) 0.0017(11) 0.0126(13) -0.0079(11)
C125 0.0519(17) 0.0364(15) 0.0354(15) 0.0036(11) 0.0068(13) -0.0050(12)
C126 0.0591(19) 0.0439(17) 0.0397(17) -0.0034(13) 0.0063(15) -0.0010(14)
C127 0.063(2) 0.0417(16) 0.0405(17) -0.0056(13) 0.0033(15) -0.0097(14)
C128 0.0476(16) 0.0339(15) 0.0456(18) -0.0017(12) 0.0097(14) -0.0061(12)
C129 0.0351(13) 0.0376(15) 0.0373(16) 0.0005(11) 0.0091(12) -0.0037(11)
N130 0.0442(13) 0.0358(13) 0.0341(13) 0.0023(10) 0.0087(11) -0.0103(10)
C131 0.0384(14) 0.0263(12) 0.0334(15) 0.0030(10) 0.0011(12) -0.0055(10)
C132 0.0571(18) 0.0286(14) 0.0450(17) 0.0038(12) 0.0017(15) -0.0062(12)
C133 0.0471(16) 0.0337(15) 0.0497(19) -0.0082(13) 0.0029(14) -0.0090(12)
C134 0.0358(13) 0.0276(13) 0.0426(16) -0.0007(11) 0.0056(12) -0.0080(10)
O135 0.0568(13) 0.0296(10) 0.0389(12) 0.0046(8) 0.0013(10) -0.0050(9)
O136 0.0495(12) 0.0303(10) 0.0423(12) 0.0003(8) 0.0008(10) -0.0126(8)
C137 0.0423(15) 0.0369(14) 0.0419(16) 0.0029(11) 0.0009(13) -0.0125(11)
O138 0.0804(18) 0.0288(11) 0.0562(15) -0.0036(10) -0.0042(13) -0.0019(11)
C139 0.075(2) 0.0394(18) 0.069(3) 0.0105(16) -0.012(2) -0.0109(16)
C140 0.086(3) 0.047(2) 0.079(3) -0.0008(19) 0.003(2) -0.018(2)
C141 0.072(2) 0.057(2) 0.071(3) -0.0003(18) 0.010(2) -0.0245(19)
N142 0.078(2) 0.0416(16) 0.075(2) -0.0028(14) -0.0004(18) -0.0194(15)
C143 0.072(3) 0.049(2) 0.089(3) -0.012(2) 0.003(2) -0.0066(19)
O144 0.100(3) 0.086(3) 0.149(5) 0.036(3) 0.008(3) 0.021(2)
C145 0.086(3) 0.078(3) 0.095(4) -0.025(3) 0.030(3) -0.009(3)
F146 0.170(5) 0.077(2) 0.288(8) 0.035(4) 0.137(5) -0.010(3)
F147 0.165(5) 0.254(8) 0.096(3) 0.003(4) 0.027(3) -0.039(5)
F148 0.086(3) 0.229(7) 0.157(5) -0.003(5) 0.030(3) -0.015(3)
O149 0.229(7) 0.080(3) 0.049(2) 0.0099(18) 0.001(3) 0.013(3)
C150 0.117(4) 0.071(3) 0.051(2) 0.019(2) 0.013(3) -0.001(3)
N151 0.112(4) 0.098(3) 0.050(2) 0.029(2) 0.002(2) -0.014(3)
C152 0.129(6) 0.120(6) 0.102(5) 0.058(5) 0.021(4) 0.038(5)
C153 0.37(2) 0.167(10) 0.067(4) 0.033(5) -0.034(8) -0.126(12)
O154 0.122(3) 0.074(2) 0.069(2) 0.0061(17) -0.033(2) -0.029(2)
C155 0.108(4) 0.052(2) 0.055(2) 0.0041(17) -0.013(2) -0.034(2)
N156 0.0589(16) 0.0359(14) 0.0553(17) -0.0030(11) 0.0071(14) -0.0156(12)
C157 0.072(2) 0.0458(18) 0.052(2) 0.0009(15) -0.0085(18) -0.0135(16)
C158 0.059(2) 0.0432(19) 0.097(3) -0.0105(19) 0.004(2) -0.0199(16)
O159 0.090(4) 0.121(6) 0.077(4) 0.000(4) 0.028(3) -0.003(4)
C160 0.163(19) 0.111(14) 0.118(14) -0.028(11) 0.007(13) -0.031(13)
N161 0.070(4) 0.098(5) 0.078(4) -0.020(4) 0.006(3) -0.018(3)
C162 0.19(2) 0.41(4) 0.085(11) -0.050(16) 0.045(12) -0.18(3)
C163 0.125(10) 0.23(2) 0.114(10) -0.095(12) 0.018(8) 0.001(11)
O59' 0.171(14) 0.199(17) 0.115(11) -0.080(12) 0.102(11) -0.129(14)
C60' 0.053(7) 0.142(18) 0.101(13) -0.109(14) 0.057(8) -0.073(10)
N61' 0.079(6) 0.067(6) 0.063(6) -0.021(5) 0.028(5) -0.033(5)
C62' 0.046(7) 0.058(7) 0.095(13) 0.028(8) 0.000(8) -0.017(5)
C63' 0.122(12) 0.069(8) 0.088(9) -0.031(7) 0.021(9) -0.053(8)

loop_
_atom_type_symbol
_atom_type_description
_atom_type_scat_dispersion_real
_atom_type_scat_dispersion_imag
_atom_type_scat_source
C C 0.0181 0.0091 'International Tables Vol C Tables 4.2.6.8 and 6.1.1.4'
H H 0.0000 0.0000 'International Tables Vol C Tables 4.2.6.8 and 6.1.1.4'
N N 0.0311 0.0180 'International Tables Vol C Tables 4.2.6.8 and 6.1.1.4'
O O 0.0492 0.0322 'International Tables Vol C Tables 4.2.6.8 and 6.1.1.4'
F F 0.0727 0.0534 'International Tables Vol C Tables 4.2.6.8 and 6.1.1.4'

loop_
_geom_angle_atom_site_label_1
_geom_angle_atom_site_label_2
_geom_angle_atom_site_label_3
_geom_angle
O2 N3 O1 124.3(3)
O2 N3 C4 119.6(3)
O1 N3 C4 116.1(3)
C5 C4 C9 122.4(3)
C5 C4 N3 116.2(3)
C9 C4 N3 121.4(3)
C4 C5 C6 120.6(3)
C7 C6 C5 119.8(3)
C6 C7 C8 120.4(3)
C7 C8 C13 121.2(3)
C7 C8 C9 121.2(3)
C13 C8 C9 117.5(3)
N10 C9 C8 122.7(3)
N10 C9 C4 121.6(3)
C8 C9 C4 115.7(3)
C11 N10 C9 116.3(2)
N10 C11 C12 126.3(3)
N10 C11 C19 116.1(3)
C12 C11 C19 117.6(3)
C13 C12 C11 117.5(3)
O14 C13 C12 125.8(3)
O14 C13 C8 114.7(3)
C12 C13 C8 119.4(3)
C13 O14 C15 117.2(3)
O14 C15 C16 107.7(3)
C18 C16 C17 110.8(4)
C18 C16 C15 111.8(3)
C17 C16 C15 108.3(3)
O20 C19 N21 125.0(3)
O20 C19 C11 120.7(3)
N21 C19 C11 114.3(3)
C19 N21 C22 127.3(3)
C23 C22 N21 124.4(3)
C23 C22 C27 118.9(3)
N21 C22 C27 116.6(3)
C22 C23 C24 120.3(3)
C25 C24 C23 121.7(3)
C24 C25 C26 119.9(3)
C25 C26 C31 122.5(3)
C25 C26 C27 120.1(3)
C31 C26 C27 117.4(3)
N28 C27 C22 118.6(2)
N28 C27 C26 122.4(3)
C22 C27 C26 119.0(3)
C29 N28 C27 117.3(2)
N28 C29 C30 124.5(3)
N28 C29 C43 120.0(2)
C30 C29 C43 115.4(3)
C31 C30 C29 118.9(3)
O32 C31 C30 125.3(3)
O32 C31 C26 115.4(3)
C30 C31 C26 119.3(3)
C31 O32 C33 117.3(3)
O32 C33 C34 108.1(3)
C33 C34 C35 113.5(3)
N36 C35 C34 112.5(4)
C37 N36 C35 122.7(4)
N36 C37 O38 120.7(5)
N36 C37 O38' 117.5(8)
O38 C37 O38' 62.1(11)
N36 C37 C39 118.3(4)
O38 C37 C39 118.3(5)
O38' C37 C39 104.4(7)
F42 C39 F41 130.6(7)
F42 C39 F40 88.6(7)
F41 C39 F40 93.9(8)
F42 C39 C37 113.9(6)
F41 C39 C37 109.0(5)
F40 C39 C37 116.2(5)
C39 F40 F42 42.4(5)
C39 F42 F40 49.0(5)
O44 C43 N45 123.6(3)
O44 C43 C29 120.6(2)
N45 C43 C29 115.8(2)
C43 N45 C46 127.4(2)
C47 C46 N45 124.3(2)
C47 C46 C51 119.0(3)
N45 C46 C51 116.7(2)
C46 C47 C48 120.2(2)
C49 C48 C47 121.5(3)
C48 C49 C50 119.1(3)
C51 C50 C49 120.6(3)
C51 C50 C55 117.4(3)
C49 C50 C55 121.9(3)
N52 C51 C50 123.0(2)
N52 C51 C46 117.4(2)
C50 C51 C46 119.5(3)
C53 N52 C51 116.8(2)
N52 C53 C54 125.4(3)
N52 C53 C61 116.3(2)
C54 C53 C61 118.3(2)
C55 C54 C53 117.1(2)
O56 C55 C54 125.1(2)
O56 C55 C50 114.9(3)
C54 C55 C50 120.0(3)
C55 O56 C57 120.0(2)
O56 C57 C58 106.7(2)
C57 C58 C59 113.3(3)
C57 C58 C60 110.1(3)
C59 C58 C60 112.1(3)
O62 C61 N63 125.9(3)
O62 C61 C53 121.5(3)
N63 C61 C53 112.5(2)
C61 N63 C64 130.4(2)
C65 C64 N63 125.3(3)
C65 C64 C69 120.1(3)
N63 C64 C69 114.5(2)
C64 C65 C66 119.6(3)
C67 C66 C65 122.1(3)
C66 C67 C68 119.7(3)
C73 C68 C69 117.2(3)
C73 C68 C67 124.5(3)
C69 C68 C67 118.2(3)
N70 C69 C68 122.0(3)
N70 C69 C64 117.9(3)
C68 C69 C64 120.0(3)
C71 N70 C69 118.6(3)
N70 C71 C72 123.7(3)
N70 C71 C79 116.5(3)
C72 C71 C79 119.8(3)
C73 C72 C71 117.8(3)
O74 C73 C72 124.8(4)
O74 C73 C68 114.8(3)
C72 C73 C68 120.4(3)
C73 O74 C75 117.4(4)
O74 C75 C76 109.3(5)
C77 C76 C75 116.5(6)
C77 C76 C78 113.8(6)
C75 C76 C78 108.5(6)
O80 C79 N81 125.2(3)
O80 C79 C71 123.4(3)
N81 C79 C71 111.3(3)
C79 N81 C82 131.1(3)
N81 C82 C83 125.8(3)
N81 C82 C87 115.2(2)
C83 C82 C87 118.9(3)
C82 C83 C84 119.7(3)
C85 C84 C83 122.2(3)
C84 C85 C86 118.9(3)
C87 C86 C85 120.5(3)
C87 C86 C91 116.4(3)
C85 C86 C91 123.1(3)
N88 C87 C86 123.7(3)
N88 C87 C82 116.7(3)
C86 C87 C82 119.6(3)
C89 N88 C87 116.7(2)
N88 C89 C90 125.2(3)
N88 C89 C103 116.6(2)
C90 C89 C103 118.2(3)
C91 C90 C89 118.0(3)
O92 C91 C90 124.7(3)
O92 C91 C86 115.4(3)
C90 C91 C86 119.9(3)
C91 O92 C93 115.8(2)
O92 C93 C94 108.0(2)
C93 C94 C95 111.4(3)
N96 C95 C94 110.8(3)
C97 N96 C95 122.2(3)
O98 C97 N96 127.0(4)
O98 C97 C99 118.0(3)
N96 C97 C99 115.0(3)
F101 C99 F100 109.1(4)
F101 C99 F102 108.4(4)
F100 C99 F102 104.5(3)
F101 C99 C97 114.0(3)
F100 C99 C97 109.7(3)
F102 C99 C97 110.7(3)
O104 C103 N105 126.1(3)
O104 C103 C89 121.3(2)
N105 C103 C89 112.6(2)
C103 N105 C106 128.5(2)
C107 C106 N105 125.9(3)
C107 C106 C111 120.1(2)
N105 C106 C111 114.0(2)
C106 C107 C108 120.1(3)
C109 C108 C107 120.9(3)
C108 C109 C110 120.3(3)
C109 C110 C111 119.2(3)
C109 C110 C115 124.0(2)
C111 C110 C115 116.7(3)
N112 C111 C110 123.4(3)
N112 C111 C106 117.4(2)
C110 C111 C106 119.2(3)
C113 N112 C111 117.6(2)
N112 C113 C114 124.3(3)
N112 C113 C121 116.4(2)
C114 C113 C121 119.2(3)
C115 C114 C113 118.4(3)
O116 C115 C114 125.8(3)
O116 C115 C110 114.6(3)
C114 C115 C110 119.5(2)
C115 O116 C117 117.6(2)
O116 C117 C118 108.5(3)
C117 C118 C119 108.8(3)
C117 C118 C120 110.7(3)
C119 C118 C120 111.8(3)
O122 C121 N123 125.2(3)
O122 C121 C113 122.0(3)
N123 C121 C113 112.9(2)
C121 N123 C124 130.5(3)
C125 C124 N123 124.5(3)
C125 C124 C129 119.2(3)
N123 C124 C129 116.2(3)
C124 C125 C126 119.8(3)
C127 C126 C125 122.3(3)
C126 C127 C128 118.8(3)
C129 C128 C133 118.6(3)
C129 C128 C127 118.1(3)
C133 C128 C127 123.0(3)
N130 C129 C124 116.0(3)
N130 C129 C128 122.3(3)
C124 C129 C128 121.7(3)
C131 N130 C129 116.4(3)
N130 C131 C132 126.4(3)
N130 C131 C134 118.3(2)
C132 C131 C134 115.4(3)
C133 C132 C131 117.1(3)
O138 C133 C132 123.9(3)
O138 C133 C128 117.0(3)
C132 C133 C128 119.0(3)
O135 C134 O136 124.7(3)
O135 C134 C131 123.5(3)
O136 C134 C131 111.8(2)
C134 O136 C137 114.1(2)
C133 O138 C139 117.6(3)
O138 C139 C140 108.0(4)
C139 C140 C141 115.0(4)
N142 C141 C140 111.3(4)
C143 N142 C141 122.6(4)
O144 C143 N142 125.7(5)
O144 C143 C145 120.4(5)
N142 C143 C145 113.9(5)
F146 C145 F147 108.4(8)
F146 C145 F148 106.1(6)
F147 C145 F148 107.2(6)
F146 C145 C143 112.9(4)
F147 C145 C143 111.2(6)
F148 C145 C143 110.6(6)
O149 C150 N151 124.1(5)
C150 N151 C153 124.8(6)
C150 N151 C152 119.0(6)
C153 N151 C152 116.0(7)
O154 C155 N156 125.0(4)
C155 N156 C157 122.6(3)
C155 N156 C158 119.3(4)
C157 N156 C158 118.1(3)
N161 C160 O159 119.0(12)
C160 N161 C163 126.3(9)
C160 N161 C162 124.7(14)
C163 N161 C162 108.0(14)
O59' C60' N61' 107.6
C62' N61' C63' 116.3
C62' N61' C60' 118.6
C63' N61' C60' 124.9

loop_
_geom_bond_atom_site_label_1
_geom_bond_atom_site_label_2
_geom_bond_distance
O1 N3 1.232(4)
O2 N3 1.196(4)
N3 C4 1.478(4)
C4 C5 1.359(5)
C4 C9 1.441(4)
C5 C6 1.404(4)
C6 C7 1.383(5)
C7 C8 1.405(4)
C8 C13 1.427(4)
C8 C9 1.427(4)
C9 N10 1.358(4)
N10 C11 1.329(4)
C11 C12 1.400(4)
C11 C19 1.512(4)
C12 C13 1.370(4)
C13 O14 1.351(4)
O14 C15 1.442(4)
C15 C16 1.524(5)
C16 C18 1.495(7)
C16 C17 1.514(6)
C19 O20 1.235(4)
C19 N21 1.358(4)
N21 C22 1.390(4)
C22 C23 1.390(4)
C22 C27 1.429(4)
C23 C24 1.421(5)
C24 C25 1.345(6)
C25 C26 1.410(5)
C26 C31 1.429(5)
C26 C27 1.430(4)
C27 N28 1.364(4)
N28 C29 1.319(4)
C29 C30 1.420(4)
C29 C43 1.493(4)
C30 C31 1.352(5)
C31 O32 1.353(3)
O32 C33 1.447(5)
C33 C34 1.502(5)
C34 C35 1.486(7)
C35 N36 1.450(4)
N36 C37 1.263(6)
C37 O38 1.273(8)
C37 O38' 1.317(10)
C37 C39 1.520(6)
C39 F42 1.199(10)
C39 F41 1.320(9)
C39 F40 1.343(10)
F40 F42 1.778(11)
C43 O44 1.223(4)
C43 N45 1.373(3)
N45 C46 1.390(4)
C46 C47 1.386(4)
C46 C51 1.424(3)
C47 C48 1.416(4)
C48 C49 1.364(4)
C49 C50 1.412(4)
C50 C51 1.406(4)
C50 C55 1.426(4)
C51 N52 1.376(3)
N52 C53 1.320(3)
C53 C54 1.417(4)
C53 C61 1.510(4)
C54 C55 1.377(4)
C55 O56 1.348(4)
O56 C57 1.442(3)
C57 C58 1.486(5)
C58 C59 1.518(4)
C58 C60 1.551(5)
C61 O62 1.238(3)
C61 N63 1.330(4)
N63 C64 1.399(4)
C64 C65 1.383(4)
C64 C69 1.419(4)
C65 C66 1.401(5)
C66 C67 1.358(6)
C67 C68 1.442(5)
C68 C73 1.403(5)
C68 C69 1.415(4)
C69 N70 1.371(4)
N70 C71 1.304(4)
C71 C72 1.419(4)
C71 C79 1.507(5)
C72 C73 1.373(5)
C73 O74 1.362(4)
O74 C75 1.437(6)
C75 C76 1.476(8)
C76 C77 1.473(12)
C76 C78 1.511(9)
C79 O80 1.229(4)
C79 N81 1.354(4)
N81 C82 1.370(4)
C82 C83 1.392(4)
C82 C87 1.442(4)
C83 C84 1.407(5)
C84 C85 1.384(5)
C85 C86 1.404(4)
C86 C87 1.406(4)
C86 C91 1.437(4)
C87 N88 1.379(3)
N88 C89 1.322(4)
C89 C90 1.401(4)
C89 C103 1.514(4)
C90 C91 1.377(4)
C91 O92 1.350(3)
O92 C93 1.441(4)
C93 C94 1.522(4)
C94 C95 1.523(5)
C95 N96 1.456(5)
N96 C97 1.321(4)
C97 O98 1.207(4)
C97 C99 1.554(5)
C99 F101 1.305(5)
C99 F100 1.313(4)
C99 F102 1.326(5)
C103 O104 1.225(4)
C103 N105 1.358(3)
N105 C106 1.396(3)
C106 C107 1.374(4)
C106 C111 1.437(4)
C107 C108 1.431(4)
C108 C109 1.373(4)
C109 C110 1.420(4)
C110 C111 1.428(3)
C110 C115 1.433(4)
C111 N112 1.346(4)
N112 C113 1.327(4)
C113 C114 1.417(4)
C113 C121 1.491(4)
C114 C115 1.367(4)
C115 O116 1.346(3)
O116 C117 1.444(4)
C117 C118 1.511(4)
C118 C119 1.524(5)
C118 C120 1.551(6)
C121 O122 1.239(4)
C121 N123 1.354(4)
N123 C124 1.395(4)
C124 C125 1.386(4)
C124 C129 1.403(4)
C125 C126 1.405(5)
C126 C127 1.364(5)
C127 C128 1.447(5)
C128 C129 1.403(4)
C128 C133 1.404(5)
C129 N130 1.383(4)
N130 C131 1.309(4)
C131 C132 1.400(4)
C131 C134 1.520(4)
C132 C133 1.397(5)
C133 O138 1.365(4)
C134 O135 1.199(4)
C134 O136 1.330(3)
O136 C137 1.446(4)
O138 C139 1.434(4)
C139 C140 1.511(6)
C140 C141 1.512(7)
C141 N142 1.499(6)
N142 C143 1.346(6)
C143 O144 1.183(7)
C143 C145 1.519(8)
C145 F146 1.312(7)
C145 F147 1.321(9)
C145 F148 1.357(8)
O149 C150 1.163(8)
C150 N151 1.355(6)
N151 C153 1.457(12)
N151 C152 1.467(10)
O154 C155 1.251(6)
C155 N156 1.296(6)
N156 C157 1.432(5)
N156 C158 1.455(4)
O159 C160 1.269(14)
C160 N161 1.305(12)
N161 C163 1.409(9)
N161 C162 1.455(14)
O59' C60' 1.2337
C60' N61' 1.5862
N61' C62' 1.2279
N61' C63' 1.5069

loop_
_geom_torsion_atom_site_label_1
_geom_torsion_atom_site_label_2
_geom_torsion_atom_site_label_3
_geom_torsion_atom_site_label_4
_geom_torsion
O2 N3 C4 C5 -159.8(3)
O1 N3 C4 C5 18.2(4)
O2 N3 C4 C9 17.9(4)
O1 N3 C4 C9 -164.1(3)
C9 C4 C5 C6 -0.8(5)
N3 C4 C5 C6 176.8(3)
C4 C5 C6 C7 -1.0(5)
C5 C6 C7 C8 2.3(5)
C6 C7 C8 C13 176.4(3)
C6 C7 C8 C9 -1.7(5)
C7 C8 C9 N10 177.8(3)
C13 C8 C9 N10 -0.4(4)
C7 C8 C9 C4 0.0(4)
C13 C8 C9 C4 -178.2(3)
C5 C4 C9 N10 -176.6(3)
N3 C4 C9 N10 5.9(4)
C5 C4 C9 C8 1.3(4)
N3 C4 C9 C8 -176.2(3)
C8 C9 N10 C11 3.2(4)
C4 C9 N10 C11 -179.1(3)
C9 N10 C11 C12 -2.2(5)
C9 N10 C11 C19 178.2(2)
N10 C11 C12 C13 -1.8(5)
C19 C11 C12 C13 177.8(3)
C11 C12 C13 O14 -176.9(3)
C11 C12 C13 C8 4.6(4)
C7 C8 C13 O14 -0.5(4)
C9 C8 C13 O14 177.7(2)
C7 C8 C13 C12 178.1(3)
C9 C8 C13 C12 -3.6(4)
C12 C13 O14 C15 6.0(5)
C8 C13 O14 C15 -175.4(3)
C13 O14 C15 C16 174.6(3)
O14 C15 C16 C18 60.0(5)
O14 C15 C16 C17 -177.7(4)
N10 C11 C19 O20 -169.4(3)
C12 C11 C19 O20 11.0(5)
N10 C11 C19 N21 8.6(4)
C12 C11 C19 N21 -171.0(3)
O20 C19 N21 C22 -0.9(5)
C11 C19 N21 C22 -178.7(3)
C19 N21 C22 C23 7.9(5)
C19 N21 C22 C27 -175.4(3)
N21 C22 C23 C24 177.2(3)
C27 C22 C23 C24 0.5(5)
C22 C23 C24 C25 -2.2(6)
C23 C24 C25 C26 2.5(6)
C24 C25 C26 C31 -179.0(3)
C24 C25 C26 C27 -1.3(5)
C23 C22 C27 N28 -177.6(3)
N21 C22 C27 N28 5.5(4)
C23 C22 C27 C26 0.6(4)
N21 C22 C27 C26 -176.3(3)
C25 C26 C27 N28 177.9(3)
C31 C26 C27 N28 -4.3(4)
C25 C26 C27 C22 -0.3(4)
C31 C26 C27 C22 177.5(3)
C22 C27 N28 C29 -178.2(3)
C26 C27 N28 C29 3.6(4)
C27 N28 C29 C30 0.1(4)
C27 N28 C29 C43 -179.8(2)
N28 C29 C30 C31 -3.0(5)
C43 C29 C30 C31 176.9(3)
C29 C30 C31 O32 -175.8(3)
C29 C30 C31 C26 2.1(5)
C25 C26 C31 O32 -2.9(5)
C27 C26 C31 O32 179.4(3)
C25 C26 C31 C30 179.0(3)
C27 C26 C31 C30 1.2(4)
C30 C31 O32 C33 -4.7(5)
C26 C31 O32 C33 177.3(3)
C31 O32 C33 C34 -176.4(3)
O32 C33 C34 C35 58.5(5)
C33 C34 C35 N36 172.5(4)
C34 C35 N36 C37 -132.2(5)
C35 N36 C37 O38 -21.7(9)
C35 N36 C37 O38' 50.5(14)
C35 N36 C37 C39 177.3(5)
N36 C37 C39 F42 64.5(11)
O38 C37 C39 F42 -97.0(10)
O38' C37 C39 F42 -162.7(14)
N36 C37 C39 F41 -140.8(8)
O38 C37 C39 F41 57.8(10)
O38' C37 C39 F41 -8.0(15)
N36 C37 C39 F40 -36.3(9)
O38 C37 C39 F40 162.2(8)
O38' C37 C39 F40 96.5(14)
F41 C39 F40 F42 -130.6(7)
C37 C39 F40 F42 116.0(8)
F41 C39 F42 F40 93.9(12)
C37 C39 F42 F40 -118.2(7)
N28 C29 C43 O44 -163.5(3)
C30 C29 C43 O44 16.6(4)
N28 C29 C43 N45 17.3(4)
C30 C29 C43 N45 -162.6(3)
O44 C43 N45 C46 -1.5(5)
C29 C43 N45 C46 177.7(2)
C43 N45 C46 C47 -1.0(5)
C43 N45 C46 C51 179.7(3)
N45 C46 C47 C48 177.7(3)
C51 C46 C47 C48 -3.0(4)
C46 C47 C48 C49 0.6(5)
C47 C48 C49 C50 1.1(5)
C48 C49 C50 C51 -0.2(4)
C48 C49 C50 C55 178.1(3)
C49 C50 C51 N52 174.6(3)
C55 C50 C51 N52 -3.8(4)
C49 C50 C51 C46 -2.3(4)
C55 C50 C51 C46 179.3(2)
C47 C46 C51 N52 -173.2(2)
N45 C46 C51 N52 6.1(4)
C47 C46 C51 C50 3.9(4)
N45 C46 C51 C50 -176.8(2)
C50 C51 N52 C53 2.5(4)
C46 C51 N52 C53 179.4(2)
C51 N52 C53 C54 2.4(4)
C51 N52 C53 C61 -176.5(2)
N52 C53 C54 C55 -5.7(4)
C61 C53 C54 C55 173.3(3)
C53 C54 C55 O56 -175.7(3)
C53 C54 C55 C50 4.0(4)
C51 C50 C55 O56 180.0(2)
C49 C50 C55 O56 1.6(4)
C51 C50 C55 C54 0.3(4)
C49 C50 C55 C54 -178.1(3)
C54 C55 O56 C57 22.3(5)
C50 C55 O56 C57 -157.4(3)
C55 O56 C57 C58 153.6(3)
O56 C57 C58 C59 61.8(3)
O56 C57 C58 C60 -64.8(3)
N52 C53 C61 O62 -160.8(3)
C54 C53 C61 O62 20.2(4)
N52 C53 C61 N63 21.2(4)
C54 C53 C61 N63 -157.8(3)
O62 C61 N63 C64 4.8(5)
C53 C61 N63 C64 -177.3(3)
C61 N63 C64 C65 1.0(5)
C61 N63 C64 C69 177.9(3)
N63 C64 C65 C66 175.9(3)
C69 C64 C65 C66 -0.8(4)
C64 C65 C66 C67 -3.8(5)
C65 C66 C67 C68 6.6(6)
C66 C67 C68 C73 179.0(4)
C66 C67 C68 C69 -4.9(5)
C73 C68 C69 N70 -5.4(5)
C67 C68 C69 N70 178.2(3)
C73 C68 C69 C64 176.9(3)
C67 C68 C69 C64 0.5(5)
C65 C64 C69 N70 -175.5(3)
N63 C64 C69 N70 7.4(4)
C65 C64 C69 C68 2.4(4)
N63 C64 C69 C68 -174.7(3)
C68 C69 N70 C71 1.4(4)
C64 C69 N70 C71 179.2(3)
C69 N70 C71 C72 3.3(5)
C69 N70 C71 C79 -178.5(3)
N70 C71 C72 C73 -3.8(6)
C79 C71 C72 C73 178.0(3)
C71 C72 C73 O74 -177.8(4)
C71 C72 C73 C68 -0.5(6)
C69 C68 C73 O74 -177.7(3)
C67 C68 C73 O74 -1.6(6)
C69 C68 C73 C72 4.8(5)
C67 C68 C73 C72 -179.1(4)
C72 C73 O74 C75 -5.1(7)
C68 C73 O74 C75 177.5(5)
C73 O74 C75 C76 -166.4(5)
O74 C75 C76 C77 59.8(8)
O74 C75 C76 C78 -170.2(6)
N70 C71 C79 O80 -162.8(3)
C72 C71 C79 O80 15.5(5)
N70 C71 C79 N81 20.5(4)
C72 C71 C79 N81 -161.3(3)
O80 C79 N81 C82 10.8(5)
C71 C79 N81 C82 -172.5(3)
C79 N81 C82 C83 -1.6(5)
C79 N81 C82 C87 176.7(3)
N81 C82 C83 C84 176.4(3)
C87 C82 C83 C84 -2.0(5)
C82 C83 C84 C85 -0.7(5)
C83 C84 C85 C86 1.2(5)
C84 C85 C86 C87 1.1(5)
C84 C85 C86 C91 -179.9(3)
C85 C86 C87 N88 175.7(3)
C91 C86 C87 N88 -3.3(4)
C85 C86 C87 C82 -3.7(4)
C91 C86 C87 C82 177.3(2)
N81 C82 C87 N88 6.2(4)
C83 C82 C87 N88 -175.3(3)
N81 C82 C87 C86 -174.4(2)
C83 C82 C87 C86 4.1(4)
C86 C87 N88 C89 0.8(4)
C82 C87 N88 C89 -179.7(2)
C87 N88 C89 C90 2.2(4)
C87 N88 C89 C103 -177.3(2)
N88 C89 C90 C91 -2.4(4)
C103 C89 C90 C91 177.1(3)
C89 C90 C91 O92 178.7(3)
C89 C90 C91 C86 -0.4(4)
C87 C86 C91 O92 -176.1(2)
C85 C86 C91 O92 4.8(4)
C87 C86 C91 C90 3.0(4)
C85 C86 C91 C90 -176.0(3)
C90 C91 O92 C93 15.5(4)
C86 C91 O92 C93 -165.4(3)
C91 O92 C93 C94 172.1(3)
O92 C93 C94 C95 -162.2(3)
C93 C94 C95 N96 66.1(3)
C94 C95 N96 C97 -99.8(4)
C95 N96 C97 O98 -1.9(6)
C95 N96 C97 C99 175.5(3)
O98 C97 C99 F101 177.6(4)
N96 C97 C99 F101 -0.1(5)
O98 C97 C99 F100 54.9(5)
N96 C97 C99 F100 -122.7(4)
O98 C97 C99 F102 -59.9(5)
N96 C97 C99 F102 122.4(4)
N88 C89 C103 O104 -168.5(3)
C90 C89 C103 O104 11.9(4)
N88 C89 C103 N105 13.2(4)
C90 C89 C103 N105 -166.4(3)
O104 C103 N105 C106 8.6(5)
C89 C103 N105 C106 -173.2(3)
C103 N105 C106 C107 6.1(5)
C103 N105 C106 C111 -176.8(3)
N105 C106 C107 C108 174.1(3)
C111 C106 C107 C108 -2.8(5)
C106 C107 C108 C109 -0.7(5)
C107 C108 C109 C110 1.0(5)
C108 C109 C110 C111 2.2(4)
C108 C109 C110 C115 179.3(3)
C109 C110 C111 N112 176.8(3)
C115 C110 C111 N112 -0.6(4)
C109 C110 C111 C106 -5.5(4)
C115 C110 C111 C106 177.1(3)
C107 C106 C111 N112 -176.3(3)
N105 C106 C111 N112 6.4(4)
C107 C106 C111 C110 5.9(4)
N105 C106 C111 C110 -171.4(3)
C110 C111 N112 C113 -1.3(4)
C106 C111 N112 C113 -178.9(3)
C111 N112 C113 C114 3.4(4)
C111 N112 C113 C121 -178.7(3)
N112 C113 C114 C115 -3.6(5)
C121 C113 C114 C115 178.6(3)
C113 C114 C115 O116 179.4(3)
C113 C114 C115 C110 1.5(4)
C109 C110 C115 O116 5.0(4)
C111 C110 C115 O116 -177.7(2)
C109 C110 C115 C114 -176.8(3)
C111 C110 C115 C114 0.4(4)
C114 C115 O116 C117 -0.1(4)
C110 C115 O116 C117 177.9(3)
C115 O116 C117 C118 -179.4(3)
O116 C117 C118 C119 -171.0(3)
O116 C117 C118 C120 65.8(4)
N112 C113 C121 O122 -163.4(3)
C114 C113 C121 O122 14.7(5)
N112 C113 C121 N123 15.7(4)
C114 C113 C121 N123 -166.3(3)
O122 C121 N123 C124 6.6(5)
C113 C121 N123 C124 -172.4(3)
C121 N123 C124 C125 3.4(5)
C121 N123 C124 C129 178.0(3)
N123 C124 C125 C126 175.6(3)
C129 C124 C125 C126 1.1(5)
C124 C125 C126 C127 -2.9(5)
C125 C126 C127 C128 4.6(5)
C126 C127 C128 C129 -4.7(5)
C126 C127 C128 C133 -178.4(3)
C125 C124 C129 N130 -178.2(3)
N123 C124 C129 N130 6.8(4)
C125 C124 C129 C128 -1.3(4)
N123 C124 C129 C128 -176.3(3)
C133 C128 C129 N130 -6.2(4)
C127 C128 C129 N130 179.8(3)
C133 C128 C129 C124 177.1(3)
C127 C128 C129 C124 3.1(5)
C124 C129 N130 C131 -180.0(3)
C128 C129 N130 C131 3.1(4)
C129 N130 C131 C132 0.4(4)
C129 N130 C131 C134 -178.4(2)
N130 C131 C132 C133 -0.7(5)
C134 C131 C132 C133 178.2(3)
C131 C132 C133 O138 -178.4(3)
C131 C132 C133 C128 -2.5(5)
C129 C128 C133 O138 -178.1(3)
C127 C128 C133 O138 -4.4(5)
C129 C128 C133 C132 5.7(5)
C127 C128 C133 C132 179.4(3)
N130 C131 C134 O135 -175.6(3)
C132 C131 C134 O135 5.4(4)
N130 C131 C134 O136 3.1(4)
C132 C131 C134 O136 -175.8(3)
O135 C134 O136 C137 -3.9(4)
C131 C134 O136 C137 177.4(2)
C132 C133 O138 C139 -3.3(5)
C128 C133 O138 C139 -179.3(3)
C133 O138 C139 C140 175.4(4)
O138 C139 C140 C141 67.8(5)
C139 C140 C141 N142 74.2(5)
C140 C141 N142 C143 -141.6(4)
C141 N142 C143 O144 10.3(8)
C141 N142 C143 C145 -173.0(4)
O144 C143 C145 F146 -131.3(8)
N142 C143 C145 F146 51.8(8)
O144 C143 C145 F147 106.5(8)
N142 C143 C145 F147 -70.3(7)
O144 C143 C145 F148 -12.5(8)
N142 C143 C145 F148 170.6(5)
O149 C150 N151 C153 171.3(11)
O149 C150 N151 C152 -2.2(10)
O154 C155 N156 C157 176.5(5)
O154 C155 N156 C158 -1.1(8)
O159 C160 N161 C163 -5(2)
O159 C160 N161 C162 -171.5(14)
O59' C60' N61' C62' 169.8
O59' C60' N61' C63' -16.0
